data_4350142
loop_
_publ_author_name
'Zhao, Qiang'
'Liu, Shujuan'
'Shi, Mei'
'Wang, Chuanming'
'Yu, Mengxiao'
'Li, Lei'
'Li, Fuyou'
'Yi, Tao'
'Huang, Chunhui'

_publ_section_title
;
 Series of new cationic iridium(III) complexes with tunable emission
 wavelength and excited state properties: structures, theoretical
 calculations, and photophysical and electrochemical properties.
;
_journal_issue 16
_journal_name_full 'Inorganic chemistry'
_journal_page_first 6152
_journal_page_last 6160
_journal_paper_doi 10.1021/ic052034j
_journal_volume 45
_journal_year 2006
_chemical_formula_sum 'C42 H28 Cl F0 Ir N4 O4 P0'
_chemical_formula_weight 880.33
_space_group_IT_number 15
_space_group_name_Hall '-C 2yc'
_space_group_name_H-M_alt 'C 1 2/c 1'
_symmetry_cell_setting monoclinic
_symmetry_space_group_name_H-M 'C 1 2/c 1'
_atom_sites_solution_hydrogens geom
_atom_sites_solution_primary direct
_atom_sites_solution_secondary difmap
_audit_creation_method SHELXL-97
_cell_angle_alpha 90.00
_cell_angle_beta 106.64(3)
_cell_angle_gamma 90.00
_cell_formula_units_Z 8
_cell_length_a 31.645(6)
_cell_length_b 10.500(2)
_cell_length_c 20.926(4)
_cell_measurement_temperature 293(2)
_cell_volume 6662(2)
_computing_cell_refinement 'Bruker SMART'
_computing_data_collection 'Bruker SMART'
_computing_data_reduction 'Bruker SAINT'
_computing_molecular_graphics 'Bruker SHELXTL'
_computing_publication_material 'Bruker SHELXTL'
_computing_structure_refinement 'SHELXL-97 (Sheldrick, 1997)'
_computing_structure_solution 'SHELXS-97 (Sheldrick, 1990)'
_diffrn_ambient_temperature 293(2)
_diffrn_measured_fraction_theta_full 0.998
_diffrn_measured_fraction_theta_max 0.998
_diffrn_radiation_monochromator graphite
_diffrn_radiation_source 'fine-focus sealed tube'
_diffrn_radiation_type MoK\a
_diffrn_radiation_wavelength 0.71073
_diffrn_reflns_av_R_equivalents 0.0304
_diffrn_reflns_av_sigmaI/netI 0.0383
_diffrn_reflns_limit_h_max 33
_diffrn_reflns_limit_h_min -37
_diffrn_reflns_limit_k_max 11
_diffrn_reflns_limit_k_min -12
_diffrn_reflns_limit_l_max 24
_diffrn_reflns_limit_l_min -24
_diffrn_reflns_number 14519
_diffrn_reflns_theta_full 25.01
_diffrn_reflns_theta_max 25.01
_diffrn_reflns_theta_min 2.03
_exptl_absorpt_coefficient_mu 4.141
_exptl_absorpt_correction_T_max 0.8519
_exptl_absorpt_correction_T_min 0.7892
_exptl_absorpt_correction_type none
_exptl_crystal_density_diffrn 1.755
_exptl_crystal_density_method 'not measured'
_exptl_crystal_F_000 3472
_exptl_crystal_size_max 0.06
_exptl_crystal_size_mid 0.05
_exptl_crystal_size_min 0.04
_refine_diff_density_max 1.429
_refine_diff_density_min -1.221
_refine_diff_density_rms 0.096
_refine_ls_extinction_method none
_refine_ls_goodness_of_fit_ref 1.056
_refine_ls_hydrogen_treatment mixed
_refine_ls_matrix_type full
_refine_ls_number_parameters 466
_refine_ls_number_reflns 5872
_refine_ls_number_restraints 0
_refine_ls_restrained_S_all 1.056
_refine_ls_R_factor_all 0.0319
_refine_ls_R_factor_gt 0.0264
_refine_ls_shift/su_max 0.006
_refine_ls_shift/su_mean 0.000
_refine_ls_structure_factor_coef Fsqd
_refine_ls_weighting_details 'calc w=1/[\s^2^(Fo^2^)+(0.0401P)^2^+5.2123P] where P=(Fo^2^+2Fc^2^)/3'
_refine_ls_weighting_scheme calc
_refine_ls_wR_factor_gt 0.0710
_refine_ls_wR_factor_ref 0.0742
_reflns_number_gt 5103
_reflns_number_total 5872
_reflns_threshold_expression >2sigma(I)
_cod_data_source_file ic052034jsi20060227_081221.cif
_cod_data_source_block 50825a
_cod_original_sg_symbol_H-M C2/c
_cod_database_code 4350142

loop_
_symmetry_equiv_pos_as_xyz
'x, y, z'
'-x, y, -z+1/2'
'x+1/2, y+1/2, z'
'-x+1/2, y+1/2, -z+1/2'
'-x, -y, -z'
'x, -y, z-1/2'
'-x+1/2, -y+1/2, -z'
'x+1/2, -y+1/2, z-1/2'

loop_
_atom_site_label
_atom_site_type_symbol
_atom_site_fract_x
_atom_site_fract_y
_atom_site_fract_z
_atom_site_U_iso_or_equiv
_atom_site_adp_type
_atom_site_occupancy
_atom_site_symmetry_multiplicity
_atom_site_calc_flag
_atom_site_refinement_flags
_atom_site_disorder_assembly
_atom_site_disorder_group
Ir1 Ir 0.876796(4) 0.740077(12) 0.921148(6) 0.02379(7) Uani 1 1 d . . .
N1 N 0.87381(9) 0.8620(3) 0.84364(15) 0.0273(6) Uani 1 1 d . . .
N2 N 0.87239(9) 0.6103(3) 0.99236(14) 0.0262(6) Uani 1 1 d . . .
N3 N 0.91791(9) 0.8687(3) 0.99187(14) 0.0285(7) Uani 1 1 d . . .
N4 N 0.94174(9) 0.6692(3) 0.92889(14) 0.0281(7) Uani 1 1 d . . .
C1 C 0.90698(12) 0.8728(4) 0.81410(18) 0.0321(8) Uani 1 1 d . . .
H1 H 0.9317 0.8209 0.8287 0.038 Uiso 1 1 calc R . .
C2 C 0.90501(13) 0.9565(4) 0.76445(19) 0.0372(9) Uani 1 1 d . . .
H2 H 0.9296 0.9697 0.7495 0.045 Uiso 1 1 calc R . .
C3 C 0.86559(13) 1.0240(3) 0.73508(19) 0.0338(8) Uani 1 1 d . . .
C4 C 0.86037(15) 1.1057(4) 0.6803(2) 0.0439(10) Uani 1 1 d . . .
H4 H 0.8847 1.1271 0.6660 0.053 Uiso 1 1 calc R . .
C5 C 0.82023(16) 1.1536(4) 0.6481(2) 0.0527(12) Uani 1 1 d . . .
H5 H 0.8174 1.2103 0.6130 0.063 Uiso 1 1 calc R . .
C6 C 0.78267(15) 1.1185(4) 0.6673(2) 0.0494(11) Uani 1 1 d . . .
H6 H 0.7549 1.1457 0.6423 0.059 Uiso 1 1 calc R . .
C7 C 0.78700(13) 1.0451(4) 0.7223(2) 0.0393(9) Uani 1 1 d . . .
H7 H 0.7621 1.0240 0.7352 0.047 Uiso 1 1 calc R . .
C8 C 0.82896(12) 1.0003(3) 0.76008(18) 0.0297(8) Uani 1 1 d . . .
C9 C 0.83630(12) 0.9298(3) 0.82052(19) 0.0285(8) Uani 1 1 d . . .
C10 C 0.80737(11) 0.9226(3) 0.86422(18) 0.0286(8) Uani 1 1 d . . .
C11 C 0.77382(12) 1.0088(4) 0.86368(19) 0.0379(9) Uani 1 1 d . . .
H11 H 0.7670 1.0725 0.8315 0.045 Uiso 1 1 calc R . .
C12 C 0.75060(13) 1.0013(4) 0.9101(2) 0.0418(10) Uani 1 1 d . . .
H12 H 0.7278 1.0580 0.9085 0.050 Uiso 1 1 calc R . .
C13 C 0.76149(12) 0.9090(4) 0.9589(2) 0.0392(10) Uani 1 1 d . . .
H13 H 0.7458 0.9031 0.9902 0.047 Uiso 1 1 calc R . .
C14 C 0.79578(12) 0.8248(4) 0.96154(18) 0.0332(8) Uani 1 1 d . . .
H14 H 0.8025 0.7627 0.9946 0.040 Uiso 1 1 calc R . .
C15 C 0.82029(11) 0.8307(3) 0.91601(17) 0.0272(8) Uani 1 1 d . . .
C16 C 0.88989(12) 0.6309(3) 1.05938(18) 0.0314(8) Uani 1 1 d . . .
H16 H 0.9028 0.7095 1.0735 0.038 Uiso 1 1 calc R . .
C17 C 0.88926(12) 0.5422(4) 1.10595(19) 0.0345(9) Uani 1 1 d . . .
H17 H 0.9039 0.5569 1.1506 0.041 Uiso 1 1 calc R . .
C18 C 0.86619(11) 0.4271(3) 1.08616(18) 0.0302(8) Uani 1 1 d . . .
C19 C 0.86318(13) 0.3335(4) 1.1329(2) 0.0394(9) Uani 1 1 d . . .
H19 H 0.8790 0.3432 1.1775 0.047 Uiso 1 1 calc R . .
C20 C 0.83743(16) 0.2294(4) 1.1133(2) 0.0465(11) Uani 1 1 d . . .
H20 H 0.8360 0.1674 1.1443 0.056 Uiso 1 1 calc R . .
C21 C 0.81304(16) 0.2152(4) 1.0466(2) 0.0459(11) Uani 1 1 d . . .
H21 H 0.7945 0.1453 1.0341 0.055 Uiso 1 1 calc R . .
C22 C 0.81593(13) 0.3017(4) 0.9997(2) 0.0389(9) Uani 1 1 d . . .
H22 H 0.7991 0.2909 0.9556 0.047 Uiso 1 1 calc R . .
C23 C 0.84455(11) 0.4088(3) 1.01753(18) 0.0287(8) Uani 1 1 d . . .
C24 C 0.85202(11) 0.4994(3) 0.97085(17) 0.0260(7) Uani 1 1 d . . .
C25 C 0.84148(11) 0.4845(3) 0.89794(18) 0.0282(8) Uani 1 1 d . . .
C26 C 0.83246(13) 0.3682(4) 0.86383(19) 0.0400(9) Uani 1 1 d . . .
H26 H 0.8305 0.2942 0.8873 0.048 Uiso 1 1 calc R . .
C27 C 0.82651(15) 0.3620(4) 0.7962(2) 0.0498(11) Uani 1 1 d . . .
H27 H 0.8209 0.2841 0.7742 0.060 Uiso 1 1 calc R . .
C28 C 0.82886(15) 0.4719(4) 0.7611(2) 0.0450(11) Uani 1 1 d . . .
H28 H 0.8236 0.4682 0.7151 0.054 Uiso 1 1 calc R . .
C29 C 0.83887(13) 0.5870(4) 0.79363(19) 0.0370(9) Uani 1 1 d . . .
H29 H 0.8403 0.6600 0.7691 0.044 Uiso 1 1 calc R . .
C30 C 0.84700(11) 0.5963(3) 0.86311(17) 0.0268(8) Uani 1 1 d . . .
C31 C 0.90548(13) 0.9664(3) 1.02276(19) 0.0364(9) Uani 1 1 d . . .
H31 H 0.8762 0.9923 1.0089 0.044 Uiso 1 1 calc R . .
C32 C 0.93478(15) 1.0312(4) 1.0751(2) 0.0444(10) Uani 1 1 d . . .
H32 H 0.9249 1.0985 1.0959 0.053 Uiso 1 1 calc R . .
C33 C 0.97755(15) 0.9957(4) 1.0954(2) 0.0456(10) Uani 1 1 d . . .
H33 H 0.9971 1.0374 1.1310 0.055 Uiso 1 1 calc R . .
C34 C 0.99252(12) 0.8960(4) 1.06288(19) 0.0359(9) Uani 1 1 d . . .
C35 C 1.03717(13) 0.8535(4) 1.0794(2) 0.0476(11) Uani 1 1 d . . .
H35 H 1.0582 0.8920 1.1146 0.057 Uiso 1 1 calc R . .
C36 C 1.04951(16) 0.7593(4) 1.0455(3) 0.0505(13) Uani 1 1 d . . .
H36 H 1.0790 0.7353 1.0569 0.061 Uiso 1 1 calc R . .
C37 C 1.01843(12) 0.6947(4) 0.9921(2) 0.0366(9) Uani 1 1 d . . .
C38 C 1.02906(13) 0.5958(4) 0.9543(2) 0.0422(10) Uani 1 1 d . . .
H38 H 1.0582 0.5700 0.9624 0.051 Uiso 1 1 calc R . .
C39 C 0.99701(14) 0.5377(4) 0.9059(2) 0.0419(10) Uani 1 1 d . . .
H39 H 1.0041 0.4733 0.8802 0.050 Uiso 1 1 calc R . .
C40 C 0.95351(13) 0.5753(3) 0.89510(19) 0.0333(8) Uani 1 1 d . . .
H40 H 0.9317 0.5330 0.8628 0.040 Uiso 1 1 calc R . .
C41 C 0.97395(13) 0.7307(3) 0.9762(2) 0.0279(8) Uani 1 1 d . . .
C42 C 0.96105(11) 0.8346(3) 1.01074(17) 0.0284(8) Uani 1 1 d . . .
Cl1 Cl 1.0000 0.70357(15) 0.7500 0.0432(3) Uani 1 2 d S . .
O1 O 0.96292(12) 0.6263(4) 0.7475(2) 0.0879(12) Uani 1 1 d . . .
O2 O 0.99165(19) 0.7789(4) 0.6924(3) 0.0982(15) Uani 1 1 d . . .
Cl2 Cl 1.0000 0.24057(16) 0.7500 0.0696(6) Uani 1 2 d S . .
O5 O 1.0092(5) 0.2959(12) 0.8112(6) 0.119(4) Uiso 0.50 1 d P A 1
O3 O 0.9595(5) 0.2773(12) 0.7681(7) 0.140(5) Uiso 0.50 1 d P A 1
O6 O 1.0323(4) 0.2792(11) 0.8086(6) 0.105(4) Uiso 0.50 1 d P A 2
O4 O 1.0000 0.1045(7) 0.7500 0.106(2) Uiso 1 2 d S A 2

loop_
_atom_site_aniso_label
_atom_site_aniso_U_11
_atom_site_aniso_U_22
_atom_site_aniso_U_33
_atom_site_aniso_U_23
_atom_site_aniso_U_13
_atom_site_aniso_U_12
Ir1 0.02467(10) 0.02424(10) 0.02135(11) 0.00012(5) 0.00483(7) -0.00001(5)
N1 0.0269(16) 0.0273(16) 0.0290(16) 0.0001(13) 0.0098(13) -0.0017(12)
N2 0.0275(16) 0.0258(15) 0.0246(16) -0.0008(12) 0.0063(13) 0.0013(12)
N3 0.0334(17) 0.0263(16) 0.0250(17) 0.0001(12) 0.0069(13) -0.0026(13)
N4 0.0297(16) 0.0284(16) 0.0259(16) 0.0045(12) 0.0075(13) 0.0032(12)
C1 0.029(2) 0.037(2) 0.031(2) -0.0011(16) 0.0092(16) -0.0025(16)
C2 0.041(2) 0.042(2) 0.033(2) -0.0008(17) 0.0165(18) -0.0048(18)
C3 0.044(2) 0.0290(19) 0.029(2) -0.0025(16) 0.0111(17) -0.0055(17)
C4 0.058(3) 0.043(2) 0.035(2) 0.0027(19) 0.021(2) -0.006(2)
C5 0.075(3) 0.052(3) 0.029(2) 0.013(2) 0.011(2) 0.005(2)
C6 0.058(3) 0.050(3) 0.030(2) 0.0083(19) -0.003(2) 0.014(2)
C7 0.038(2) 0.041(2) 0.034(2) 0.0008(18) 0.0027(18) 0.0042(18)
C8 0.036(2) 0.0257(18) 0.0238(19) -0.0010(15) 0.0032(16) -0.0002(16)
C9 0.030(2) 0.0251(18) 0.030(2) 0.0003(15) 0.0076(16) -0.0009(15)
C10 0.0255(18) 0.032(2) 0.027(2) -0.0003(15) 0.0060(15) -0.0016(15)
C11 0.036(2) 0.042(2) 0.034(2) 0.0058(18) 0.0066(18) 0.0095(18)
C12 0.031(2) 0.053(3) 0.041(2) -0.008(2) 0.0103(19) 0.0096(18)
C13 0.034(2) 0.050(3) 0.037(2) -0.0048(19) 0.0159(19) -0.0027(18)
C14 0.036(2) 0.036(2) 0.028(2) 0.0014(16) 0.0104(17) -0.0042(17)
C15 0.0303(19) 0.0279(18) 0.0218(19) -0.0039(14) 0.0049(15) -0.0037(15)
C16 0.037(2) 0.0294(19) 0.027(2) -0.0056(15) 0.0077(16) -0.0012(16)
C17 0.037(2) 0.041(2) 0.025(2) -0.0007(17) 0.0070(17) 0.0024(17)
C18 0.0276(19) 0.036(2) 0.028(2) 0.0021(15) 0.0094(16) 0.0053(15)
C19 0.046(2) 0.041(2) 0.029(2) 0.0110(17) 0.0067(18) 0.0073(19)
C20 0.054(3) 0.041(2) 0.044(3) 0.017(2) 0.014(2) 0.005(2)
C21 0.052(3) 0.033(2) 0.057(3) 0.002(2) 0.023(2) -0.005(2)
C22 0.040(2) 0.039(2) 0.038(2) 0.0002(19) 0.0108(19) -0.0035(18)
C23 0.0274(19) 0.0271(19) 0.031(2) 0.0010(15) 0.0077(16) 0.0032(14)
C24 0.0228(17) 0.0270(18) 0.0263(19) -0.0012(14) 0.0039(14) 0.0033(14)
C25 0.0246(18) 0.0285(19) 0.028(2) -0.0023(15) 0.0015(15) -0.0002(14)
C26 0.053(2) 0.034(2) 0.030(2) -0.0024(17) 0.0062(19) -0.0080(18)
C27 0.065(3) 0.041(2) 0.040(3) -0.014(2) 0.009(2) -0.010(2)
C28 0.055(3) 0.051(3) 0.026(2) -0.0079(19) 0.006(2) -0.005(2)
C29 0.041(2) 0.043(2) 0.025(2) 0.0019(17) 0.0046(18) -0.0043(18)
C30 0.0256(19) 0.034(2) 0.0194(19) -0.0011(15) 0.0043(15) -0.0012(15)
C31 0.043(2) 0.029(2) 0.038(2) -0.0056(17) 0.0126(19) -0.0005(17)
C32 0.058(3) 0.036(2) 0.041(3) -0.0118(19) 0.017(2) -0.005(2)
C33 0.051(3) 0.045(2) 0.037(2) -0.0090(19) 0.006(2) -0.013(2)
C34 0.039(2) 0.034(2) 0.031(2) 0.0003(16) 0.0047(18) -0.0112(17)
C35 0.034(2) 0.057(3) 0.043(3) -0.004(2) -0.0029(19) -0.007(2)
C36 0.029(2) 0.063(3) 0.054(3) 0.007(2) 0.002(2) 0.0009(19)
C37 0.031(2) 0.040(2) 0.037(2) 0.0075(19) 0.0085(17) 0.0011(17)
C38 0.034(2) 0.044(2) 0.051(3) 0.007(2) 0.016(2) 0.0120(18)
C39 0.046(3) 0.041(2) 0.041(3) 0.0024(19) 0.017(2) 0.0140(19)
C40 0.038(2) 0.031(2) 0.030(2) 0.0001(16) 0.0082(17) 0.0025(16)
C41 0.030(2) 0.0281(19) 0.026(2) 0.0057(15) 0.0096(17) -0.0005(15)
C42 0.0302(19) 0.0278(19) 0.0254(19) 0.0056(15) 0.0051(15) 0.0000(15)
Cl1 0.0495(9) 0.0414(8) 0.0399(8) 0.000 0.0148(7) 0.000
O1 0.066(2) 0.103(3) 0.088(3) 0.018(2) 0.011(2) -0.032(2)
O2 0.131(4) 0.083(3) 0.081(3) 0.045(2) 0.032(3) 0.008(3)
Cl2 0.1021(18) 0.0481(11) 0.0512(12) 0.000 0.0099(12) 0.000

loop_
_atom_type_symbol
_atom_type_description
_atom_type_scat_dispersion_real
_atom_type_scat_dispersion_imag
_atom_type_scat_source
C C 0.0033 0.0016 'International Tables Vol C Tables 4.2.6.8 and 6.1.1.4'
H H 0.0000 0.0000 'International Tables Vol C Tables 4.2.6.8 and 6.1.1.4'
N N 0.0061 0.0033 'International Tables Vol C Tables 4.2.6.8 and 6.1.1.4'
O O 0.0106 0.0060 'International Tables Vol C Tables 4.2.6.8 and 6.1.1.4'
F F 0.0171 0.0103 'International Tables Vol C Tables 4.2.6.8 and 6.1.1.4'
P P 0.1023 0.0942 'International Tables Vol C Tables 4.2.6.8 and 6.1.1.4'
Ir Ir -1.4442 7.9887 'International Tables Vol C Tables 4.2.6.8 and 6.1.1.4'
Cl Cl 0.1484 0.1585 'International Tables Vol C Tables 4.2.6.8 and 6.1.1.4'

loop_
_geom_angle_atom_site_label_1
_geom_angle_atom_site_label_2
_geom_angle_atom_site_label_3
_geom_angle
_geom_angle_site_symmetry_1
_geom_angle_site_symmetry_3
C30 Ir1 C15 93.89(14) . .
C30 Ir1 N1 94.82(13) . .
C15 Ir1 N1 79.76(12) . .
C30 Ir1 N2 79.71(13) . .
C15 Ir1 N2 96.28(13) . .
N1 Ir1 N2 173.08(11) . .
C30 Ir1 N3 169.37(13) . .
C15 Ir1 N3 95.37(12) . .
N1 Ir1 N3 91.96(11) . .
N2 Ir1 N3 94.06(11) . .
C30 Ir1 N4 93.38(13) . .
C15 Ir1 N4 171.81(12) . .
N1 Ir1 N4 95.88(11) . .
N2 Ir1 N4 88.72(11) . .
N3 Ir1 N4 77.76(11) . .
C9 N1 C1 120.3(3) . .
C9 N1 Ir1 116.8(2) . .
C1 N1 Ir1 122.9(2) . .
C24 N2 C16 119.6(3) . .
C24 N2 Ir1 117.2(2) . .
C16 N2 Ir1 123.1(2) . .
C31 N3 C42 118.4(3) . .
C31 N3 Ir1 128.0(3) . .
C42 N3 Ir1 113.3(2) . .
C40 N4 C41 118.2(3) . .
C40 N4 Ir1 128.7(3) . .
C41 N4 Ir1 113.0(2) . .
C2 C1 N1 122.1(4) . .
C1 C2 C3 120.2(4) . .
C4 C3 C2 123.0(4) . .
C4 C3 C8 119.3(4) . .
C2 C3 C8 117.5(3) . .
C5 C4 C3 120.6(4) . .
C4 C5 C6 120.6(4) . .
C7 C6 C5 120.0(4) . .
C6 C7 C8 120.8(4) . .
C7 C8 C3 117.9(3) . .
C7 C8 C9 123.8(3) . .
C3 C8 C9 118.3(3) . .
N1 C9 C8 119.7(3) . .
N1 C9 C10 113.0(3) . .
C8 C9 C10 127.3(3) . .
C11 C10 C15 120.0(3) . .
C11 C10 C9 124.8(3) . .
C15 C10 C9 114.5(3) . .
C12 C11 C10 121.1(4) . .
C11 C12 C13 119.5(4) . .
C12 C13 C14 120.3(4) . .
C13 C14 C15 121.8(4) . .
C14 C15 C10 117.2(3) . .
C14 C15 Ir1 127.3(3) . .
C10 C15 Ir1 114.9(2) . .
C17 C16 N2 123.0(3) . .
C16 C17 C18 119.4(3) . .
C19 C18 C17 121.7(3) . .
C19 C18 C23 120.0(3) . .
C17 C18 C23 118.3(3) . .
C20 C19 C18 120.5(4) . .
C19 C20 C21 120.1(4) . .
C22 C21 C20 121.2(4) . .
C21 C22 C23 120.4(4) . .
C18 C23 C22 117.4(3) . .
C18 C23 C24 118.4(3) . .
C22 C23 C24 124.2(3) . .
N2 C24 C23 120.3(3) . .
N2 C24 C25 112.5(3) . .
C23 C24 C25 127.1(3) . .
C26 C25 C30 119.8(3) . .
C26 C25 C24 124.9(3) . .
C30 C25 C24 114.8(3) . .
C27 C26 C25 120.9(4) . .
C26 C27 C28 119.7(4) . .
C29 C28 C27 120.7(4) . .
C28 C29 C30 121.3(4) . .
C29 C30 C25 117.4(3) . .
C29 C30 Ir1 126.6(3) . .
C25 C30 Ir1 114.8(2) . .
N3 C31 C32 122.4(4) . .
C33 C32 C31 119.7(4) . .
C32 C33 C34 120.0(4) . .
C33 C34 C42 117.2(4) . .
C33 C34 C35 124.3(4) . .
C42 C34 C35 118.5(4) . .
C36 C35 C34 121.4(4) . .
C35 C36 C37 121.6(4) . .
C41 C37 C38 116.8(4) . .
C41 C37 C36 118.5(4) . .
C38 C37 C36 124.7(4) . .
C39 C38 C37 120.3(4) . .
C38 C39 C40 119.2(4) . .
N4 C40 C39 122.8(4) . .
N4 C41 C37 122.4(3) . .
N4 C41 C42 117.8(3) . .
C37 C41 C42 119.8(4) . .
N3 C42 C34 122.3(3) . .
N3 C42 C41 117.6(3) . .
C34 C42 C41 120.1(3) . .
O2 Cl1 O2 111.3(5) 2_756 .
O2 Cl1 O1 107.8(3) 2_756 .
O2 Cl1 O1 110.0(3) . .
O2 Cl1 O1 110.0(3) 2_756 2_756
O2 Cl1 O1 107.8(3) . 2_756
O1 Cl1 O1 110.0(4) . 2_756
O5 Cl2 O5 129.4(11) . 2_756
O5 Cl2 O6 32.1(6) . .
O5 Cl2 O6 127.0(6) 2_756 .
O5 Cl2 O6 127.0(6) . 2_756
O5 Cl2 O6 32.1(6) 2_756 2_756
O6 Cl2 O6 146.6(10) . 2_756
O5 Cl2 O4 115.3(5) . .
O5 Cl2 O4 115.3(5) 2_756 .
O6 Cl2 O4 106.7(5) . .
O6 Cl2 O4 106.7(5) 2_756 .
O5 Cl2 O3 67.6(7) . .
O5 Cl2 O3 99.2(7) 2_756 .
O6 Cl2 O3 99.7(7) . .
O6 Cl2 O3 71.5(7) 2_756 .
O4 Cl2 O3 105.0(5) . .
O5 Cl2 O3 99.2(7) . 2_756
O5 Cl2 O3 67.6(7) 2_756 2_756
O6 Cl2 O3 71.5(7) . 2_756
O6 Cl2 O3 99.7(7) 2_756 2_756
O4 Cl2 O3 105.0(5) . 2_756
O3 Cl2 O3 150.0(10) . 2_756

loop_
_geom_bond_atom_site_label_1
_geom_bond_atom_site_label_2
_geom_bond_distance
_geom_bond_site_symmetry_2
Ir1 C30 1.997(4) .
Ir1 C15 2.001(4) .
Ir1 N1 2.047(3) .
Ir1 N2 2.053(3) .
Ir1 N3 2.146(3) .
Ir1 N4 2.148(3) .
N1 C9 1.350(4) .
N1 C1 1.367(4) .
N2 C24 1.344(4) .
N2 C16 1.369(4) .
N3 C31 1.330(4) .
N3 C42 1.356(4) .
N4 C40 1.327(4) .
N4 C41 1.363(5) .
C1 C2 1.348(5) .
C2 C3 1.414(5) .
C3 C4 1.402(5) .
C3 C8 1.424(5) .
C4 C5 1.353(6) .
C5 C6 1.408(6) .
C6 C7 1.359(6) .
C7 C8 1.418(5) .
C8 C9 1.426(5) .
C9 C10 1.469(5) .
C10 C11 1.393(5) .
C10 C15 1.421(5) .
C11 C12 1.378(5) .
C12 C13 1.378(6) .
C13 C14 1.388(5) .
C14 C15 1.392(5) .
C16 C17 1.352(5) .
C17 C18 1.411(5) .
C18 C19 1.409(5) .
C18 C23 1.416(5) .
C19 C20 1.354(6) .
C20 C21 1.395(7) .
C21 C22 1.361(6) .
C22 C23 1.425(5) .
C23 C24 1.431(5) .
C24 C25 1.474(5) .
C25 C26 1.403(5) .
C25 C30 1.419(5) .
C26 C27 1.374(6) .
C27 C28 1.382(6) .
C28 C29 1.379(6) .
C29 C30 1.406(5) .
C31 C32 1.392(6) .
C32 C33 1.349(6) .
C33 C34 1.403(6) .
C34 C42 1.406(5) .
C34 C35 1.427(6) .
C35 C36 1.340(6) .
C36 C37 1.430(6) .
C37 C41 1.402(5) .
C37 C38 1.404(6) .
C38 C39 1.356(6) .
C39 C40 1.387(5) .
C41 C42 1.431(5) .
Cl1 O2 1.403(4) 2_756
Cl1 O2 1.403(4) .
Cl1 O1 1.415(3) .
Cl1 O1 1.415(3) 2_756
Cl2 O5 1.360(12) .
Cl2 O5 1.360(12) 2_756
Cl2 O6 1.412(12) .
Cl2 O6 1.412(12) 2_756
Cl2 O4 1.429(7) .
Cl2 O3 1.488(14) .
Cl2 O3 1.488(14) 2_756
